data_1565440
loop_
_publ_author_name
'Repina, Olga V.'
'Novikov, Alexander S.'
'Khoroshilova, Olesya V.'
'Kritchenkov, Andreii S.'
'Vasin, Alexander A.'
'Tskhovrebov, Alexander G.'

_publ_section_title
;
 Lasagna-like supramolecular polymers derived from the PdII osazone
 complexes via C(sp2)--H&#x22EF;Hal hydrogen bonding
;
_journal_name_full 'Inorganica Chimica Acta'
_journal_page_first 119378
_journal_paper_doi 10.1016/j.ica.2019.119378
_journal_volume 502
_journal_year 2020
_chemical_formula_moiety 'C14 H14 Cl2 N4 Pd'
_chemical_formula_sum 'C14 H14 Cl2 N4 Pd'
_chemical_formula_weight 415.59
_space_group_crystal_system orthorhombic
_space_group_IT_number 62
_space_group_name_Hall '-P 2ac 2n'
_space_group_name_H-M_alt 'P n m a'
_atom_sites_solution_hydrogens geom
_atom_sites_solution_primary direct
_cell_angle_alpha 90
_cell_angle_beta 90
_cell_angle_gamma 90
_cell_formula_units_Z 4
_cell_length_a 12.1766(3)
_cell_length_b 27.7685(6)
_cell_length_c 4.28810(10)
_cell_measurement_reflns_used 7388
_cell_measurement_temperature 100(2)
_cell_measurement_theta_max 70.2990
_cell_measurement_theta_min 3.1760
_cell_volume 1449.92(6)
_computing_cell_refinement 'CrysAlisPro 1.171.40.50a (Rigaku OD, 2019)'
_computing_data_collection 'CrysAlisPro 1.171.40.50a (Rigaku OD, 2019)'
_computing_data_reduction 'CrysAlisPro 1.171.40.50a (Rigaku OD, 2019)'
_computing_molecular_graphics 'Olex2 (Dolomanov et al., 2009)'
_computing_publication_material 'Olex2 (Dolomanov et al., 2009)'
_computing_structure_refinement 'ShelXL (Sheldrick, 2015)'
_computing_structure_solution 'ShelXS (Sheldrick, 2008)'
_diffrn_ambient_environment N~2~
_diffrn_ambient_temperature 100(2)
_diffrn_detector 'CCD plate'
_diffrn_detector_area_resol_mean 10.0000
_diffrn_detector_type HyPix3000
_diffrn_measured_fraction_theta_full 1.000
_diffrn_measured_fraction_theta_max 0.997
_diffrn_measurement_details
;
List of Runs (angles in degrees, time in seconds):

  # Type    Start    End  Width  t~exp~   \w     \q     \k     \f   Frames
--------------------------------------------------------------------------
  1  \w    -59.00 -21.00   0.50    0.34    --  -38.82 141.00-175.00   76
  2  \w    -64.00 -32.00   0.50    0.34    --  -38.82 146.00  91.00   64
  3  \w    -68.00 -43.00   0.50    0.34    --  -38.82   7.00-173.00   50
  4  \w     15.00  40.00   0.50    0.34    --  -38.82   7.00-173.00   50
  5  \w     52.00  77.00   0.50    0.34    --   38.82   7.00-173.00   50
  6  \w     65.00  97.00   0.50    0.34    --   38.82-141.00 127.00   64
  7  \w      2.00  27.00   0.50    0.34    --   38.82   7.00-173.00   50
  8  \w     35.00  61.00   0.50    0.34    --   38.82-146.00  40.00   52
  9  \w     73.00 132.00   0.50    1.37    --  100.00 128.00  13.00  118
 10  \w     59.00 129.00   0.50    1.37    --  100.00-146.00  40.00  140
 11  \w     22.00  48.00   0.50    1.37    --  100.00  -7.00  10.00   52
 12  \w     85.00 110.00   0.50    1.37    --  100.00 146.00  91.00   50
 13  \w     81.00 106.00   0.50    1.37    --  100.00-141.00 127.00   50
 14  \w    -46.00  26.00   0.50    0.34    --  -38.82  43.00 150.00  144
 15  \w    -70.00 -45.00   0.50    0.34    --  -38.82 125.00 -74.00   50
 16  \w     67.00  92.00   0.50    0.34    --   38.82-138.00-150.00   50
 17  \w     35.00  66.00   0.50    0.34    --   38.82  32.00-180.00   62
 18  \w     15.00  59.00   0.50    0.34    --   38.82-138.00-150.00   88
 19  \w    -20.00   5.00   0.50    0.34    --   38.82  -7.00  10.00   50
 20  \w     31.00 109.00   0.50    1.37    --  100.00-111.00-150.00  156
 21  \w    115.00 140.00   0.50    1.37    --  100.00  30.00 -90.00   50
 22  \w     80.00 157.00   0.50    1.37    --  100.00 111.00-120.00  154
 23  \w     87.00 156.00   0.50    1.37    --  100.00  93.00 -90.00  138
 24  \w     43.00  93.00   0.50    1.37    --  100.00 -61.00-150.00  100
 25  \w     81.00 124.00   0.50    1.37    --  100.00  93.00 -60.00   86
 26  \w     40.00 103.00   0.50    1.37    --  100.00 -93.00-150.00  126
 27  \w     62.00  93.00   0.50    1.37    --  100.00 -53.00 150.00   62
 28  \w     78.00 103.00   0.50    1.37    --  100.00   7.00-173.00   50
 29  \w    -81.00 -48.00   0.50    0.34    --  -38.82 -43.00 -90.00   66
 30  \w      3.00  28.00   0.50    0.34    --  -38.82  77.00-180.00   50
 31  \w    -59.00 -33.00   0.50    0.34    --  -38.82  77.00-180.00   52
 32  \w     32.00  60.00   0.50    1.37    --  100.00-111.00 120.00   56
 33  \w     98.00 129.00   0.50    1.37    --  100.00  22.00-150.00   62
 34  \w     85.00 111.00   0.50    1.37    --  100.00  37.00-120.00   52
 35  \w     46.00  87.00   0.50    1.37    --  100.00 -69.00  90.00   82
 36  \w     33.00  60.00   0.50    1.37    --  100.00 -86.00  90.00   54
 37  \w     80.00 113.00   0.50    1.37    --  100.00 -86.00  90.00   66
 38  \w     85.00 111.00   0.50    1.37    --  100.00  22.00   0.00   52
 39  \w     79.00 105.00   0.50    1.37    --  100.00-111.00 120.00   52
 40  \w     82.00 112.00   0.50    1.37    --  100.00 -45.00  90.00   60
 41  \w     44.00  70.00   0.50    1.37    --  100.00 -93.00-120.00   52
 42  \w    129.00 154.00   0.50    1.37    --  100.00 111.00  90.00   50
 43  \w     87.00 112.00   0.50    1.37    --  100.00-133.00 -30.00   50
 44  \w     36.00  72.00   0.50    1.37    --  100.00 -45.00  90.00   72
 45  \w    119.00 145.00   0.50    1.37    --  100.00 128.00  13.00   52
 46  \w      5.00  31.00   0.50    0.34    --   38.82 -54.00  30.00   52
 47  \w    -15.00  20.00   0.50    0.34    --   38.82 -65.00-150.00   70
 48  \w     36.00  62.00   0.50    0.34    --   38.82 -65.00-150.00   52
 49  \w     64.00 111.00   0.50    1.37    --  100.00-111.00  60.00   94
 50  \w     81.00 107.00   0.50    1.37    --  100.00-111.00   0.00   52
 51  \w     42.00  74.00   0.50    1.37    --  100.00 -45.00   0.00   64
 52  \w     33.00  63.00   0.50    1.37    --  100.00-111.00-180.00   60
 53  \w     99.00 131.00   0.50    1.37    --  100.00  30.00 150.00   64
 54  \w     90.00 131.00   0.50    1.37    --  100.00 178.00 150.00   82
 55  \w     48.00  81.00   0.50    1.37    --  100.00 178.00 150.00   66
 56  \w     50.00  80.00   0.50    1.37    --  100.00-141.00 127.00   60
 57  \w    -50.00 -24.00   0.50    0.34    --  -38.82  21.00   0.00   52
 58  \w     -8.00  29.00   0.50    0.34    --  -38.82  21.00   0.00   74
 59  \w    -27.00  -2.00   0.50    0.34    --  -38.82 -11.00-180.00   50
 60  \w     -4.00  27.00   0.50    0.34    --  -38.82  43.00  60.00   62
 61  \w   -110.00 -85.00   0.50    0.34    --  -38.82 -11.00-180.00   50
 62  \w    -54.00 -28.00   0.50    0.34    --  -38.82  43.00  60.00   52
 63  \w     80.00 106.00   0.50    0.34    --   38.82  32.00 150.00   52
 64  \w     25.00  97.00   0.50    0.34    --   38.82-138.00 -90.00  144
 65  \w      5.00  31.00   0.50    0.34    --   38.82 -32.00 -60.00   52
 66  \w     35.00  63.00   0.50    0.34    --   38.82  32.00 150.00   56
 67  \w     28.00  53.00   0.50    0.34    --   38.82 -54.00-180.00   50
 68  \w    108.00 143.00   0.50    1.37    --  100.00 178.00  60.00   70
 69  \w     85.00 121.00   0.50    1.37    --  100.00 -77.00   0.00   72
 70  \w     93.00 119.00   0.50    1.37    --  100.00-133.00 150.00   52
 71  \w     52.00  78.00   0.50    1.37    --  100.00 178.00  60.00   52
 72  \w     98.00 123.00   0.50    1.37    --  100.00-133.00-150.00   50
 73  \w    132.00 157.00   0.50    1.37    --  100.00  61.00-120.00   50
 74  \w     86.00 157.00   0.50    1.37    --  100.00 133.00 120.00  142
 75  \w    101.00 127.00   0.50    1.37    --  100.00  22.00  30.00   52
 76  \w     62.00  88.00   0.50    1.37    --  100.00-133.00-150.00   52
 77  \w    119.00 156.00   0.50    1.37    --  100.00 133.00  60.00   74
 78  \w     32.00  61.00   0.50    1.37    --  100.00 -86.00 -60.00   58
 79  \w     86.00 112.00   0.50    1.37    --  100.00 -86.00 -60.00   52
 80  \w    104.00 135.00   0.50    1.37    --  100.00  77.00  60.00   62
 81  \w     37.00  90.00   0.50    1.37    --  100.00 -53.00 -30.00  106
 82  \w     95.00 154.00   0.50    1.37    --  100.00  93.00  90.00  118
 83  \w     88.00 114.00   0.50    1.37    --  100.00  61.00-120.00   52
 84  \w     93.00 121.00   0.50    1.37    --  100.00  45.00  60.00   56
 85  \w    124.00 149.00   0.50    1.37    --  100.00 178.00 -60.00   50
 86  \w     44.00  70.00   0.50    1.37    --  100.00 -77.00 -90.00   52
 87  \w     78.00 104.00   0.50    1.37    --  100.00 -77.00  90.00   52
 88  \w     84.00 114.00   0.50    1.37    --  100.00  77.00 150.00   60
 89  \w     60.00  88.00   0.50    1.37    --  100.00 -30.00 -60.00   56
 90  \w     81.00 115.00   0.50    1.37    --  100.00 111.00 -60.00   68
 91  \w     99.00 124.00   0.50    1.37    --  100.00 -77.00 -90.00   50
 92  \w     81.00 135.00   0.50    1.37    --  100.00 111.00  60.00  108
 93  \w    103.00 128.00   0.50    1.37    --  100.00-141.00 127.00   50
;
_diffrn_measurement_device 'four-circle diffractometer'
_diffrn_measurement_device_type 'SuperNova, Single source at offset/far, HyPix3000'
_diffrn_measurement_method '\w scans'
_diffrn_orient_matrix_type 'CrysAlisPro convention (1999,Acta A55,543-557)'
_diffrn_orient_matrix_UB_11 -0.1156400000
_diffrn_orient_matrix_UB_12 -0.1453219000
_diffrn_orient_matrix_UB_13 0.0008143000
_diffrn_orient_matrix_UB_21 0.0508624000
_diffrn_orient_matrix_UB_22 -0.3275789000
_diffrn_orient_matrix_UB_23 -0.0049457000
_diffrn_orient_matrix_UB_31 0.0062639000
_diffrn_orient_matrix_UB_32 -0.0267842000
_diffrn_orient_matrix_UB_33 0.0552512000
_diffrn_radiation_monochromator mirror
_diffrn_radiation_probe x-ray
_diffrn_radiation_type CuK\a
_diffrn_radiation_wavelength 1.54184
_diffrn_reflns_av_R_equivalents 0.0958
_diffrn_reflns_av_unetI/netI 0.0386
_diffrn_reflns_Laue_measured_fraction_full 1.000
_diffrn_reflns_Laue_measured_fraction_max 0.997
_diffrn_reflns_limit_h_max 14
_diffrn_reflns_limit_h_min -14
_diffrn_reflns_limit_k_max 33
_diffrn_reflns_limit_k_min -22
_diffrn_reflns_limit_l_max 5
_diffrn_reflns_limit_l_min -5
_diffrn_reflns_number 13841
_diffrn_reflns_point_group_measured_fraction_full 1.000
_diffrn_reflns_point_group_measured_fraction_max 0.997
_diffrn_reflns_theta_full 67.684
_diffrn_reflns_theta_max 70.864
_diffrn_reflns_theta_min 3.183
_diffrn_source 'micro-focus sealed X-ray tube'
_diffrn_source_type 'SuperNova (Cu) X-ray Source'
_exptl_absorpt_coefficient_mu 13.695
_exptl_absorpt_correction_T_max 1.00000
_exptl_absorpt_correction_T_min 0.63191
_exptl_absorpt_correction_type multi-scan
_exptl_absorpt_process_details
;
CrysAlisPro 1.171.40.50a (Rigaku Oxford Diffraction, 2019)
Empirical absorption correction using spherical harmonics,
 implemented in SCALE3 ABSPACK scaling algorithm.
;
_exptl_crystal_colour brown
_exptl_crystal_colour_lustre .
_exptl_crystal_colour_modifier .
_exptl_crystal_colour_primary brown
_exptl_crystal_density_diffrn 1.904
_exptl_crystal_description needle
_exptl_crystal_F_000 824
_exptl_crystal_size_max 0.2
_exptl_crystal_size_mid 0.05
_exptl_crystal_size_min 0.05
_refine_diff_density_max 1.538
_refine_diff_density_min -1.331
_refine_diff_density_rms 0.187
_refine_ls_extinction_coef .
_refine_ls_extinction_method none
_refine_ls_goodness_of_fit_ref 1.095
_refine_ls_hydrogen_treatment constr
_refine_ls_matrix_type full
_refine_ls_number_parameters 97
_refine_ls_number_reflns 1429
_refine_ls_number_restraints 0
_refine_ls_restrained_S_all 1.095
_refine_ls_R_factor_all 0.0470
_refine_ls_R_factor_gt 0.0453
_refine_ls_shift/su_max 0.002
_refine_ls_shift/su_mean 0.000
_refine_ls_structure_factor_coef Fsqd
_refine_ls_weighting_details 'w=1/[\s^2^(Fo^2^)+(0.0961P)^2^+1.4492P] where P=(Fo^2^+2Fc^2^)/3'
_refine_ls_weighting_scheme calc
_refine_ls_wR_factor_gt 0.1274
_refine_ls_wR_factor_ref 0.1294
_reflns_Friedel_coverage 0.000
_reflns_Friedel_fraction_full .
_reflns_Friedel_fraction_max .
_reflns_number_gt 1331
_reflns_number_total 1429
_reflns_threshold_expression 'I > 2\s(I)'
_cod_data_source_file ICA-2020-502-119378.cif
_cod_data_source_block 8843-12855_at-5
_cod_database_code 1565440
_chemical_oxdiff_formula 'Pd Cl2 N4 C14'
_shelx_space_group_comment
;
The symmetry employed for this shelxl refinement is uniquely defined
by the following loop, which should always be used as a source of
symmetry information in preference to the above space-group names.
They are only intended as comments.
;
_shelx_estimated_absorpt_t_max 0.548
_shelx_estimated_absorpt_t_min 0.170
_reflns_odcompleteness_completeness 97.16
_reflns_odcompleteness_iscentric 1
_reflns_odcompleteness_theta 72.42
_olex2_refinement_description
;
1. Fixed Uiso
 At 1.2 times of:
  All C(H) groups, All N(H) groups
2.a Aromatic/amide H refined with riding coordinates:
 N2(H2), C1(H1), C7(H7), C4(H4), C3(H3), C6(H6), C5(H5)
;
_olex2_submission_special_instructions 'No special instructions were received'
_oxdiff_exptl_absorpt_empirical_details
;
Empirical correction (ABSPACK) includes:
- Absorption correction using spherical harmonics
- Frame scaling
;
_oxdiff_exptl_absorpt_empirical_full_max 3.441
_oxdiff_exptl_absorpt_empirical_full_min 0.593

loop_
_space_group_symop_operation_xyz
'x, y, z'
'-x+1/2, -y, z+1/2'
'-x, y+1/2, -z'
'x+1/2, -y+1/2, -z+1/2'
'-x, -y, -z'
'x-1/2, y, -z-1/2'
'x, -y-1/2, z'
'-x-1/2, y-1/2, z-1/2'

loop_
_atom_site_label
_atom_site_type_symbol
_atom_site_fract_x
_atom_site_fract_y
_atom_site_fract_z
_atom_site_U_iso_or_equiv
_atom_site_adp_type
_atom_site_occupancy
_atom_site_site_symmetry_order
_atom_site_calc_flag
_atom_site_refinement_flags_posn
_atom_site_refinement_flags_adp
_atom_site_refinement_flags_occupancy
_atom_site_disorder_assembly
_atom_site_disorder_group
Pd1 Pd 0.21034(3) 0.2500 0.38688(9) 0.0150(2) Uani 1 2 d S T P . .
Cl1 Cl 0.10436(8) 0.19109(3) 0.1649(2) 0.0197(3) Uani 1 1 d . . . . .
N1 N 0.3098(3) 0.29659(14) 0.6136(7) 0.0173(8) Uani 1 1 d . . . . .
N2 N 0.2974(3) 0.34485(15) 0.5754(9) 0.0200(8) Uani 1 1 d . . . . .
H2 H 0.2647 0.3548 0.4042 0.024 Uiso 1 1 calc R . . . .
C1 C 0.3796(3) 0.27590(13) 0.8002(9) 0.0187(8) Uani 1 1 d . . . . .
H1 H 0.4278 0.2940 0.9292 0.022 Uiso 1 1 calc R . . . .
C7 C 0.2557(4) 0.41313(15) 0.8993(9) 0.0198(9) Uani 1 1 d . . . . .
H7 H 0.1808 0.4097 0.8418 0.024 Uiso 1 1 calc R . . . .
C2 C 0.3332(3) 0.38042(13) 0.7902(10) 0.0190(8) Uani 1 1 d . . . . .
C4 C 0.4735(3) 0.42351(15) 1.0671(11) 0.0228(9) Uani 1 1 d . . . . .
H4 H 0.5483 0.4270 1.1261 0.027 Uiso 1 1 calc R . . . .
C3 C 0.4434(4) 0.38577(15) 0.8724(9) 0.0210(9) Uani 1 1 d . . . . .
H3 H 0.4971 0.3639 0.7962 0.025 Uiso 1 1 calc R . . . .
C6 C 0.2872(3) 0.45051(18) 1.0904(11) 0.0219(11) Uani 1 1 d . . . . .
H6 H 0.2338 0.4727 1.1640 0.026 Uiso 1 1 calc R . . . .
C5 C 0.3967(4) 0.45597(14) 1.1765(11) 0.0233(9) Uani 1 1 d . . . . .
H5 H 0.4184 0.4817 1.3088 0.028 Uiso 1 1 calc R . . . .

loop_
_atom_site_aniso_label
_atom_site_aniso_U_11
_atom_site_aniso_U_22
_atom_site_aniso_U_33
_atom_site_aniso_U_23
_atom_site_aniso_U_13
_atom_site_aniso_U_12
Pd1 0.0121(3) 0.0138(3) 0.0190(3) 0.000 -0.00044(12) 0.000
Cl1 0.0165(5) 0.0175(5) 0.0253(5) -0.0023(3) -0.0023(4) -0.0024(3)
N1 0.0152(15) 0.0158(18) 0.021(2) -0.0003(12) 0.0015(12) 0.0009(14)
N2 0.021(2) 0.0142(19) 0.0247(19) 0.0010(15) -0.0042(12) 0.0020(12)
C1 0.0198(18) 0.018(2) 0.0178(19) -0.0002(16) 0.0015(16) -0.0008(14)
C7 0.015(2) 0.020(2) 0.024(2) 0.0042(14) -0.0020(14) -0.0029(18)
C2 0.019(2) 0.0141(17) 0.024(2) 0.0041(16) 0.0004(16) -0.0026(15)
C4 0.016(2) 0.0205(18) 0.032(2) 0.0013(17) -0.0027(16) -0.0018(16)
C3 0.018(2) 0.019(2) 0.026(2) 0.0023(15) 0.0022(15) -0.0011(16)
C6 0.020(3) 0.015(2) 0.030(3) 0.0006(16) 0.0019(14) 0.0026(14)
C5 0.026(2) 0.0163(18) 0.027(2) -0.0016(16) 0.0000(17) -0.0020(16)

loop_
_atom_type_symbol
_atom_type_description
_atom_type_scat_dispersion_real
_atom_type_scat_dispersion_imag
_atom_type_scat_source
C C 0.0181 0.0091 'International Tables Vol C Tables 4.2.6.8 and 6.1.1.4'
H H 0.0000 0.0000 'International Tables Vol C Tables 4.2.6.8 and 6.1.1.4'
Cl Cl 0.3639 0.7018 'International Tables Vol C Tables 4.2.6.8 and 6.1.1.4'
N N 0.0311 0.0180 'International Tables Vol C Tables 4.2.6.8 and 6.1.1.4'
Pd Pd 0.1215 3.9337 'International Tables Vol C Tables 4.2.6.8 and 6.1.1.4'

loop_
_geom_angle_atom_site_label_1
_geom_angle_atom_site_label_2
_geom_angle_atom_site_label_3
_geom_angle
_geom_angle_site_symmetry_1
_geom_angle_site_symmetry_3
Cl1 Pd1 Cl1 91.14(5) 7_565 .
N1 Pd1 Cl1 94.61(11) . 7_565
N1 Pd1 Cl1 173.98(11) . .
N1 Pd1 Cl1 94.61(11) 7_565 .
N1 Pd1 Cl1 173.98(11) 7_565 7_565
N1 Pd1 N1 79.6(2) . 7_565
N2 N1 Pd1 120.5(3) . .
C1 N1 Pd1 113.9(3) . .
C1 N1 N2 125.6(4) . .
N1 N2 H2 117.5 . .
N1 N2 C2 125.0(4) . .
C2 N2 H2 117.5 . .
N1 C1 C1 116.2(2) . 7_565
N1 C1 H1 121.9 . .
C1 C1 H1 121.9 7_565 .
C2 C7 H7 119.9 . .
C6 C7 H7 119.9 . .
C6 C7 C2 120.2(4) . .
C7 C2 N2 117.7(3) . .
C7 C2 C3 119.9(4) . .
C3 C2 N2 122.2(4) . .
C3 C4 H4 119.4 . .
C5 C4 H4 119.4 . .
C5 C4 C3 121.2(4) . .
C2 C3 H3 120.5 . .
C4 C3 C2 119.1(4) . .
C4 C3 H3 120.5 . .
C7 C6 H6 119.8 . .
C7 C6 C5 120.5(4) . .
C5 C6 H6 119.8 . .
C4 C5 C6 119.2(4) . .
C4 C5 H5 120.4 . .
C6 C5 H5 120.4 . .

loop_
_geom_bond_atom_site_label_1
_geom_bond_atom_site_label_2
_geom_bond_distance
_geom_bond_site_symmetry_2
Pd1 Cl1 2.2906(9) 7_565
Pd1 Cl1 2.2907(9) .
Pd1 N1 2.021(4) .
Pd1 N1 2.021(4) 7_565
N1 N2 1.358(6) .
N1 C1 1.301(5) .
N2 H2 0.8800 .
N2 C2 1.419(6) .
C1 C1 1.438(7) 7_565
C1 H1 0.9500 .
C7 H7 0.9500 .
C7 C2 1.391(6) .
C7 C6 1.377(6) .
C2 C3 1.395(6) .
C4 H4 0.9500 .
C4 C3 1.389(6) .
C4 C5 1.381(6) .
C3 H3 0.9500 .
C6 H6 0.9500 .
C6 C5 1.392(6) .
C5 H5 0.9500 .
